data_4500198
loop_
_publ_author_name
'Bhattacharya, Saurav'
'Sanyal, Udishnu'
'Natarajan, Srinivasan'

_publ_section_title
;
 Liquid&#x2212;Liquid Interphase (Biphasic) as the Reaction Medium in the
 Assembly of a Hierarchy of Structures of 4,4&#x2032;-Azodibenzoic Acid
 with Zinc and Cadmium
;
_journal_issue 3
_journal_name_full 'Crystal Growth &amp; Design'
_journal_page_first 735
_journal_paper_doi 10.1021/cg101251a
_journal_volume 11
_journal_year 2011
_chemical_formula_sum 'C26 H16 Cd N4 O6'
_chemical_formula_weight 592.83
_chemical_name_systematic
;
 ?
;
_space_group_IT_number 14
_symmetry_cell_setting monoclinic
_symmetry_space_group_name_Hall '-P 2yn'
_symmetry_space_group_name_H-M 'P 1 21/n 1'
_atom_sites_solution_hydrogens geom
_atom_sites_solution_primary direct
_atom_sites_solution_secondary difmap
_audit_creation_method SHELXL-97
_cell_angle_alpha 90.000(5)
_cell_angle_beta 104.131(5)
_cell_angle_gamma 90.000(5)
_cell_formula_units_Z 4
_cell_length_a 16.722(5)
_cell_length_b 6.451(5)
_cell_length_c 25.122(5)
_cell_measurement_temperature 100(2)
_cell_volume 2628(2)
_computing_cell_refinement SMART
_computing_data_collection 'SMART (Bruker, 2000)'
_computing_data_reduction 'SAINT (Bruker, 2000)'
_computing_molecular_graphics 'Ortep-3 for Windows (Farrugia, 1997) and CAMERON (Watkin et al., 1993)'
_computing_publication_material 'PLATON (Spek, 1990)'
_computing_structure_refinement 'SHELXL-97 (Sheldrick, 1997)'
_computing_structure_solution 'SIR92 (Altomare et al., 1993)'
_diffrn_ambient_temperature 100(2)
_diffrn_measured_fraction_theta_full 0.988
_diffrn_measured_fraction_theta_max 0.988
_diffrn_radiation_monochromator graphite
_diffrn_radiation_source 'fine-focus sealed tube'
_diffrn_radiation_type MoK\a
_diffrn_radiation_wavelength 0.71073
_diffrn_reflns_av_R_equivalents 0.0345
_diffrn_reflns_av_sigmaI/netI 0.0371
_diffrn_reflns_limit_h_max 20
_diffrn_reflns_limit_h_min -20
_diffrn_reflns_limit_k_max 7
_diffrn_reflns_limit_k_min -7
_diffrn_reflns_limit_l_max 30
_diffrn_reflns_limit_l_min -30
_diffrn_reflns_number 19510
_diffrn_reflns_theta_full 25.99
_diffrn_reflns_theta_max 25.99
_diffrn_reflns_theta_min 3.34
_exptl_absorpt_coefficient_mu 0.877
_exptl_absorpt_correction_T_max 0.908
_exptl_absorpt_correction_T_min 0.845
_exptl_absorpt_correction_type multi-scan
_exptl_absorpt_process_details '(SADABS; Sheldrick, 1996)'
_exptl_crystal_colour Red
_exptl_crystal_density_diffrn 1.498
_exptl_crystal_density_method 'not measured'
_exptl_crystal_description Block
_exptl_crystal_F_000 1184
_exptl_crystal_size_max 0.21
_exptl_crystal_size_mid 0.16
_exptl_crystal_size_min 0.11
_refine_diff_density_max 5.248
_refine_diff_density_min -0.877
_refine_diff_density_rms 0.161
_refine_ls_extinction_method none
_refine_ls_goodness_of_fit_ref 1.050
_refine_ls_matrix_type full
_refine_ls_number_parameters 334
_refine_ls_number_reflns 5081
_refine_ls_number_restraints 0
_refine_ls_restrained_S_all 1.050
_refine_ls_R_factor_all 0.0650
_refine_ls_R_factor_gt 0.0559
_refine_ls_shift/su_max 0.001
_refine_ls_shift/su_mean 0.000
_refine_ls_structure_factor_coef Fsqd
_refine_ls_weighting_details 'calc w=1/[\s^2^(Fo^2^)+(0.0843P)^2^+14.7846P] where P=(Fo^2^+2Fc^2^)/3'
_refine_ls_weighting_scheme calc
_refine_ls_wR_factor_gt 0.1495
_refine_ls_wR_factor_ref 0.1554
_reflns_number_gt 4334
_reflns_number_total 5081
_reflns_threshold_expression >2sigma(I)
_cod_data_source_file cg101251a_si_002.cif
_cod_data_source_block Compound(III)
_cod_depositor_comments
;
The following automatic conversions were performed:

'_symmetry_cell_setting' value 'Monoclinic' changed to 'monoclinic'
according to /home/saulius/struct/CIF-dictionaries/cif_core.dic
dictionary named 'cif_core.dic' version 2.4.1 from 2010-06-29.

Automatic conversion script
Id: cif_fix_values 1715 2011-07-08 13:25:40Z adriana 
;
_cod_original_sg_symbol_H-M P2(1)/n
_cod_database_code 4500198

loop_
_symmetry_equiv_pos_as_xyz
'x, y, z'
'-x+1/2, y+1/2, -z+1/2'
'-x, -y, -z'
'x-1/2, -y-1/2, z-1/2'

loop_
_atom_site_label
_atom_site_type_symbol
_atom_site_fract_x
_atom_site_fract_y
_atom_site_fract_z
_atom_site_U_iso_or_equiv
_atom_site_adp_type
_atom_site_occupancy
_atom_site_symmetry_multiplicity
_atom_site_calc_flag
_atom_site_refinement_flags
Cd1 Cd 0.35388(2) 0.29742(6) 0.331598(14) 0.01542(15) Uani 1 1 d .
O1 O 0.3003(2) 0.1537(6) 0.24672(14) 0.0195(8) Uani 1 1 d .
O2 O 0.2161(2) 0.4119(6) 0.31853(15) 0.0203(8) Uani 1 1 d .
O3 O 0.3664(2) 0.6075(6) 0.28633(15) 0.0215(8) Uani 1 1 d .
O4 O 0.4946(2) 0.2743(6) 0.34491(16) 0.0232(8) Uani 1 1 d .
O5 O 0.4449(2) -0.0453(6) 0.33422(16) 0.0244(8) Uani 1 1 d .
O6 O 0.987(2) 0.696(3) 0.4964(18) 0.44(2) Uani 1 1 d .
N1 N 0.2982(3) 0.0972(7) 0.39298(17) 0.0192(9) Uani 1 1 d .
N2 N 0.3806(3) 0.4629(7) 0.41852(18) 0.0237(10) Uani 1 1 d .
N3 N 0.6524(3) 0.1747(8) 0.1831(2) 0.0297(11) Uani 1 1 d .
N4 N 0.6806(3) 0.3505(9) 0.1928(2) 0.0368(12) Uani 1 1 d .
C1 C 0.3260(3) 0.0439(8) 0.2126(2) 0.0159(10) Uani 1 1 d .
C2 C 0.4123(3) 0.0823(8) 0.2052(2) 0.0173(10) Uani 1 1 d .
C3 C 0.4480(3) 0.2777(9) 0.2147(2) 0.0207(11) Uani 1 1 d .
H3 H 0.4192 0.3853 0.2261 0.025 Uiso 1 1 calc R
C4 C 0.5265(3) 0.3131(9) 0.2071(2) 0.0252(12) Uani 1 1 d .
H4 H 0.5500 0.4443 0.2130 0.030 Uiso 1 1 calc R
C5 C 0.5692(3) 0.1513(10) 0.1908(2) 0.0245(12) Uani 1 1 d .
C6 C 0.5347(3) -0.0461(10) 0.1813(2) 0.0265(12) Uani 1 1 d .
H6 H 0.5644 -0.1541 0.1708 0.032 Uiso 1 1 calc R
C7 C 0.4560(3) -0.0796(9) 0.1878(2) 0.0222(11) Uani 1 1 d .
H7 H 0.4318 -0.2097 0.1806 0.027 Uiso 1 1 calc R
C8 C 0.2573(4) -0.0771(9) 0.3802(2) 0.0292(13) Uani 1 1 d .
H8 H 0.2553 -0.1362 0.3462 0.035 Uiso 1 1 calc R
C9 C 0.2162(5) -0.1789(11) 0.4153(3) 0.0410(16) Uani 1 1 d .
H9 H 0.1873 -0.3013 0.4047 0.049 Uiso 1 1 calc R
C10 C 0.2200(4) -0.0924(12) 0.4657(3) 0.0414(16) Uani 1 1 d .
H10 H 0.1938 -0.1574 0.4898 0.050 Uiso 1 1 calc R
C11 C 0.2710(5) 0.1877(11) 0.5334(3) 0.0431(17) Uani 1 1 d .
H11 H 0.2464 0.1256 0.5588 0.052 Uiso 1 1 calc R
C12 C 0.3125(5) 0.3622(11) 0.5467(3) 0.0474(19) Uani 1 1 d .
H12 H 0.3153 0.4221 0.5808 0.057 Uiso 1 1 calc R
C13 C 0.4013(5) 0.6430(12) 0.5222(3) 0.050(2) Uani 1 1 d .
H13 H 0.4089 0.7028 0.5568 0.060 Uiso 1 1 calc R
C14 C 0.4357(6) 0.7296(12) 0.4843(3) 0.058(2) Uani 1 1 d .
H14 H 0.4670 0.8499 0.4924 0.070 Uiso 1 1 calc R
C15 C 0.4238(4) 0.6350(11) 0.4316(3) 0.0404(16) Uani 1 1 d .
H15 H 0.4473 0.6966 0.4056 0.048 Uiso 1 1 calc R
C16 C 0.3016(3) 0.1839(8) 0.4429(2) 0.0214(11) Uani 1 1 d .
C17 C 0.2628(4) 0.0920(10) 0.4812(2) 0.0311(13) Uani 1 1 d .
C18 C 0.3537(4) 0.4617(10) 0.5092(2) 0.0366(15) Uani 1 1 d .
C19 C 0.3468(3) 0.3752(9) 0.4567(2) 0.0225(11) Uani 1 1 d .
C20 C 0.5020(3) 0.0813(8) 0.3373(2) 0.0178(10) Uani 1 1 d .
C21 C 0.5851(3) 0.0082(8) 0.3305(2) 0.0185(10) Uani 1 1 d .
C22 C 0.6487(3) 0.1511(10) 0.3355(2) 0.0239(12) Uani 1 1 d .
H22 H 0.6398 0.2881 0.3441 0.029 Uiso 1 1 calc R
C23 C 0.7254(3) 0.0931(10) 0.3279(2) 0.0286(13) Uani 1 1 d .
H23 H 0.7673 0.1904 0.3310 0.034 Uiso 1 1 calc R
C24 C 0.7383(3) -0.1129(11) 0.3155(2) 0.0298(13) Uani 1 1 d .
C25 C 0.6745(4) -0.2567(10) 0.3091(2) 0.0293(13) Uani 1 1 d .
H25 H 0.6829 -0.3931 0.2997 0.035 Uiso 1 1 calc R
C26 C 0.5981(3) -0.1960(9) 0.3167(2) 0.0237(12) Uani 1 1 d .
H26 H 0.5556 -0.2923 0.3126 0.028 Uiso 1 1 calc R

loop_
_atom_site_aniso_label
_atom_site_aniso_U_11
_atom_site_aniso_U_22
_atom_site_aniso_U_33
_atom_site_aniso_U_23
_atom_site_aniso_U_13
_atom_site_aniso_U_12
Cd1 0.0110(2) 0.0168(2) 0.0184(2) -0.00068(14) 0.00331(14) 0.00117(13)
O1 0.0133(16) 0.0240(19) 0.0213(18) -0.0040(15) 0.0048(14) -0.0032(15)
O2 0.0139(16) 0.0239(19) 0.0239(19) 0.0053(16) 0.0064(14) 0.0048(15)
O3 0.0148(17) 0.0213(19) 0.0282(19) 0.0049(16) 0.0044(14) 0.0037(15)
O4 0.0192(18) 0.025(2) 0.026(2) -0.0053(16) 0.0058(15) 0.0058(15)
O5 0.0134(17) 0.032(2) 0.030(2) -0.0016(17) 0.0086(15) -0.0008(16)
O6 0.48(5) 0.103(14) 0.82(8) 0.06(2) 0.35(5) 0.017(17)
N1 0.018(2) 0.018(2) 0.022(2) -0.0003(18) 0.0045(17) 0.0046(17)
N2 0.025(2) 0.020(2) 0.022(2) -0.0007(19) -0.0022(18) -0.0002(19)
N3 0.029(3) 0.027(3) 0.033(3) 0.002(2) 0.009(2) -0.001(2)
N4 0.038(3) 0.037(3) 0.039(3) -0.005(3) 0.016(2) -0.005(2)
C1 0.013(2) 0.017(2) 0.018(2) 0.003(2) 0.0044(18) 0.0005(19)
C2 0.013(2) 0.021(3) 0.018(2) 0.002(2) 0.0028(18) -0.004(2)
C3 0.017(2) 0.021(3) 0.025(3) -0.001(2) 0.006(2) -0.004(2)
C4 0.021(3) 0.034(3) 0.021(3) -0.001(2) 0.005(2) -0.014(2)
C5 0.018(3) 0.036(3) 0.021(3) 0.004(2) 0.006(2) -0.001(2)
C6 0.024(3) 0.033(3) 0.026(3) 0.004(2) 0.013(2) 0.004(2)
C7 0.021(2) 0.027(3) 0.022(3) -0.003(2) 0.010(2) -0.004(2)
C8 0.039(3) 0.026(3) 0.022(3) -0.002(2) 0.005(2) -0.003(3)
C9 0.052(4) 0.038(4) 0.032(3) 0.003(3) 0.009(3) -0.017(3)
C10 0.048(4) 0.044(4) 0.036(4) 0.010(3) 0.017(3) -0.011(3)
C11 0.069(5) 0.044(4) 0.020(3) 0.006(3) 0.019(3) 0.008(4)
C12 0.091(6) 0.034(4) 0.016(3) -0.001(3) 0.011(3) 0.014(4)
C13 0.087(6) 0.032(4) 0.024(3) -0.007(3) 0.000(3) -0.006(4)
C14 0.091(7) 0.035(4) 0.036(4) -0.010(3) -0.010(4) -0.020(4)
C15 0.051(4) 0.031(3) 0.031(3) 0.001(3) -0.005(3) -0.016(3)
C16 0.024(3) 0.020(3) 0.019(3) 0.002(2) 0.003(2) 0.009(2)
C17 0.041(3) 0.033(3) 0.021(3) 0.004(3) 0.011(2) 0.006(3)
C18 0.062(4) 0.024(3) 0.018(3) -0.004(2) -0.003(3) 0.005(3)
C19 0.027(3) 0.018(3) 0.019(3) 0.000(2) -0.002(2) 0.008(2)
C20 0.013(2) 0.026(3) 0.014(2) -0.001(2) 0.0018(18) 0.006(2)
C21 0.013(2) 0.026(3) 0.016(2) -0.001(2) 0.0036(18) 0.005(2)
C22 0.014(2) 0.032(3) 0.028(3) 0.001(2) 0.008(2) 0.000(2)
C23 0.016(2) 0.037(3) 0.035(3) -0.002(3) 0.009(2) 0.001(2)
C24 0.015(2) 0.046(4) 0.030(3) 0.008(3) 0.007(2) 0.011(3)
C25 0.038(3) 0.030(3) 0.022(3) 0.003(2) 0.012(2) 0.017(3)
C26 0.024(3) 0.026(3) 0.022(3) 0.001(2) 0.007(2) 0.004(2)

loop_
_atom_type_symbol
_atom_type_description
_atom_type_scat_dispersion_real
_atom_type_scat_dispersion_imag
_atom_type_scat_source
C C 0.0033 0.0016 'International Tables Vol C Tables 4.2.6.8 and 6.1.1.4'
H H 0.0000 0.0000 'International Tables Vol C Tables 4.2.6.8 and 6.1.1.4'
N N 0.0061 0.0033 'International Tables Vol C Tables 4.2.6.8 and 6.1.1.4'
O O 0.0106 0.0060 'International Tables Vol C Tables 4.2.6.8 and 6.1.1.4'
Cd Cd -0.8075 1.2024 'International Tables Vol C Tables 4.2.6.8 and 6.1.1.4'

loop_
_geom_angle_atom_site_label_1
_geom_angle_atom_site_label_2
_geom_angle_atom_site_label_3
_geom_angle
_geom_angle_site_symmetry_1
_geom_angle_site_symmetry_3
O1 Cd1 O4 105.20(13) . .
O1 Cd1 O3 87.41(13) . .
O4 Cd1 O3 85.17(13) . .
O1 Cd1 O2 81.45(13) . .
O4 Cd1 O2 165.51(13) . .
O3 Cd1 O2 82.25(12) . .
O1 Cd1 N1 104.94(14) . .
O4 Cd1 N1 114.87(14) . .
O3 Cd1 N1 151.66(14) . .
O2 Cd1 N1 74.73(13) . .
O1 Cd1 N2 168.22(14) . .
O4 Cd1 N2 86.52(15) . .
O3 Cd1 N2 92.49(15) . .
O2 Cd1 N2 86.87(14) . .
N1 Cd1 N2 70.25(16) . .
C1 O1 Cd1 137.3(3) . .
C1 O2 Cd1 132.9(3) 2 .
C20 O4 Cd1 100.1(3) . .
C8 N1 C16 118.5(5) . .
C8 N1 Cd1 124.9(4) . .
C16 N1 Cd1 116.2(3) . .
C15 N2 C19 118.2(5) . .
C15 N2 Cd1 125.2(4) . .
C19 N2 Cd1 116.6(3) . .
N4 N3 C5 113.7(5) . .
N3 N4 C24 116.9(6) . 2_655
O2 C1 O1 124.9(4) 2_545 .
O2 C1 C2 116.1(4) 2_545 .
O1 C1 C2 118.8(4) . .
C3 C2 C7 119.6(5) . .
C3 C2 C1 120.5(5) . .
C7 C2 C1 119.9(4) . .
C2 C3 C4 120.4(5) . .
C5 C4 C3 119.3(5) . .
C4 C5 C6 121.2(5) . .
C4 C5 N3 122.7(5) . .
C6 C5 N3 116.1(5) . .
C7 C6 C5 119.3(5) . .
C6 C7 C2 120.2(5) . .
N1 C8 C9 123.5(6) . .
C10 C9 C8 118.0(6) . .
C9 C10 C17 120.7(6) . .
C12 C11 C17 121.9(6) . .
C11 C12 C18 121.1(6) . .
C14 C13 C18 119.6(6) . .
C13 C14 C15 119.4(7) . .
N2 C15 C14 122.4(7) . .
N1 C16 C17 122.1(5) . .
N1 C16 C19 118.3(5) . .
C17 C16 C19 119.6(5) . .
C10 C17 C16 117.2(5) . .
C10 C17 C11 123.6(6) . .
C16 C17 C11 119.2(6) . .
C13 C18 C19 117.3(6) . .
C13 C18 C12 123.3(6) . .
C19 C18 C12 119.4(6) . .
N2 C19 C18 123.1(5) . .
N2 C19 C16 118.1(5) . .
C18 C19 C16 118.8(5) . .
O5 C20 O4 123.5(5) . .
O5 C20 C21 119.9(5) . .
O4 C20 C21 116.6(5) . .
C22 C21 C26 119.2(5) . .
C22 C21 C20 119.0(5) . .
C26 C21 C20 121.7(5) . .
C21 C22 C23 121.2(6) . .
C24 C23 C22 119.0(5) . .
C25 C24 C23 120.4(5) . .
C25 C24 N4 126.5(6) . 2_645
C23 C24 N4 113.0(5) . 2_645
C24 C25 C26 119.9(6) . .
C21 C26 C25 120.2(5) . .

loop_
_geom_bond_atom_site_label_1
_geom_bond_atom_site_label_2
_geom_bond_distance
_geom_bond_site_symmetry_2
Cd1 O1 2.297(3) .
Cd1 O4 2.299(4) .
Cd1 O3 2.336(4) .
Cd1 O2 2.364(3) .
Cd1 N1 2.369(4) .
Cd1 N2 2.373(5) .
O1 C1 1.264(6) .
O2 C1 1.251(6) 2
O4 C20 1.270(7) .
O5 C20 1.244(6) .
N1 C8 1.315(7) .
N1 C16 1.361(7) .
N2 C15 1.321(8) .
N2 C19 1.352(8) .
N3 N4 1.230(8) .
N3 C5 1.459(7) .
N4 C24 1.440(7) 2_655
C1 O2 1.251(6) 2_545
C1 C2 1.520(6) .
C2 C3 1.390(7) .
C2 C7 1.404(8) .
C3 C4 1.390(7) .
C4 C5 1.383(9) .
C5 C6 1.394(9) .
C6 C7 1.383(7) .
C8 C9 1.405(9) .
C9 C10 1.371(10) .
C10 C17 1.394(10) .
C11 C12 1.322(11) .
C11 C17 1.426(9) .
C12 C18 1.446(11) .
C13 C14 1.350(12) .
C13 C18 1.407(10) .
C14 C15 1.425(10) .
C16 C17 1.415(8) .
C16 C19 1.445(8) .
C18 C19 1.410(8) .
C20 C21 1.517(7) .
C21 C22 1.389(8) .
C21 C26 1.393(8) .
C22 C23 1.394(7) .
C23 C24 1.394(9) .
C24 C25 1.393(9) .
C24 N4 1.440(7) 2_645
C25 C26 1.394(8) .
